data_7050292
loop_
_publ_author_name
'Paul Kelly'
'Mark R Bailey'
'Mark R.J.Elsegood'
'Liam M.Gilby'
'Kathryn E.Holmes'
'Michael J.Papageorgiou'
'Sarah Pedron-Haba'

_publ_section_title
;
Reactions of mono- and bis-N-bromosulfimides with
thio-ether crowns, phosphines and selenides
;
_journal_name_full 'New J.Chem.(Nouv.J.Chim.)'
_journal_year 2004
_chemical_formula_sum 'C102 H84 B2 N2 P2 S2'
_chemical_formula_weight 1485.39
_space_group_IT_number 14
_symmetry_cell_setting monoclinic
_symmetry_space_group_name_Hall '-P 2yn'
_symmetry_space_group_name_H-M 'P 1 21/n 1'
_atom_sites_solution_hydrogens geom
_atom_sites_solution_primary direct
_atom_sites_solution_secondary difmap
_cell_angle_alpha 90.00
_cell_angle_beta 92.243(4)
_cell_angle_gamma 90.00
_cell_formula_units_Z 2
_cell_length_a 9.984(2)
_cell_length_b 28.483(6)
_cell_length_c 13.850(3)
_cell_measurement_reflns_used 1543
_cell_measurement_temperature 150(2)
_cell_measurement_theta_max 26.559
_cell_measurement_theta_min 2.163
_cell_volume 3935.8(14)
_diffrn_ambient_temperature 150(2)
_diffrn_detector_area_resol_mean ?
_diffrn_measurement_device_type 'Bruker SMART 1000 CCD diffractometer'
_diffrn_measurement_method '\w rotation with narrow frames'
_diffrn_radiation_monochromator graphite
_diffrn_radiation_source 'sealed tube'
_diffrn_radiation_type MoK\a
_diffrn_radiation_wavelength 0.71073
_diffrn_reflns_av_R_equivalents 0.1715
_diffrn_reflns_av_sigmaI/netI 0.1752
_diffrn_reflns_limit_h_max 10
_diffrn_reflns_limit_h_min -10
_diffrn_reflns_limit_k_max 30
_diffrn_reflns_limit_k_min -30
_diffrn_reflns_limit_l_max 14
_diffrn_reflns_limit_l_min -14
_diffrn_reflns_number 22487
_diffrn_reflns_theta_max 22.50
_diffrn_reflns_theta_min 1.64
_diffrn_standards_decay_% 0
_diffrn_standards_interval_count ?
_diffrn_standards_interval_time ?
_diffrn_standards_number 0
_exptl_absorpt_coefficient_mu 0.161
_exptl_absorpt_correction_T_max 0.987
_exptl_absorpt_correction_T_min 0.944
_exptl_absorpt_correction_type multi-scan
_exptl_absorpt_process_details 'SADABS v.2.03, Sheldrick, G.M. (2001)'
_exptl_crystal_colour colourless
_exptl_crystal_density_diffrn 1.253
_exptl_crystal_density_meas ?
_exptl_crystal_density_method 'not measured'
_exptl_crystal_description plate
_exptl_crystal_F_000 1564
_exptl_crystal_size_max 0.36
_exptl_crystal_size_mid 0.11
_exptl_crystal_size_min 0.08
_refine_ls_extinction_coef 0.080(6)
_refine_ls_extinction_expression Fc^*^=kFc[1+0.001xFc^2^\l^3^/sin(2\q)]^-1/4^
_refine_ls_extinction_method SHELXL
_refine_ls_goodness_of_fit_ref 1.081
_refine_ls_hydrogen_treatment mixed
_refine_ls_matrix_type full
_refine_ls_number_parameters 497
_refine_ls_number_reflns 5141
_refine_ls_number_restraints 0
_refine_ls_restrained_S_all 1.081
_refine_ls_R_factor_all 0.1896
_refine_ls_R_factor_gt 0.0854
_refine_ls_shift/su_max 0.000
_refine_ls_shift/su_mean 0.000
_refine_ls_structure_factor_coef Fsqd
_refine_ls_weighting_details 'calc w=1/[\s^2^(Fo^2^)+(0.1320P)^2^+0.0000P] where P=(Fo^2^+2Fc^2^)/3'
_refine_ls_weighting_scheme calc
_refine_ls_wR_factor_gt 0.1908
_refine_ls_wR_factor_ref 0.2870
_reflns_number_gt 2358
_reflns_number_total 5141
_reflns_threshold_expression I>2\s(I)
_cod_original_sg_symbol_H-M 'P 21/n'
_cod_database_code 7050292

loop_
_symmetry_equiv_pos_as_xyz
'x, y, z'
'-x+1/2, y+1/2, -z+1/2'
'-x, -y, -z'
'x-1/2, -y-1/2, z-1/2'

loop_
_atom_site_label
_atom_site_type_symbol
_atom_site_fract_x
_atom_site_fract_y
_atom_site_fract_z
_atom_site_U_iso_or_equiv
_atom_site_adp_type
_atom_site_occupancy
_atom_site_symmetry_multiplicity
_atom_site_calc_flag
_atom_site_refinement_flags
_atom_site_disorder_assembly
_atom_site_disorder_group
S1 S 0.6751(2) 0.10937(7) 0.35368(15) 0.0515(7) Uani 1 1 d . . .
P1 P 0.8602(2) 0.03831(7) 0.30287(15) 0.0461(7) Uani 1 1 d . . .
N1 N 0.7116(6) 0.0574(2) 0.3186(5) 0.0486(17) Uani 1 1 d . . .
C1 C 0.5401(7) 0.0987(3) 0.4324(6) 0.050(2) Uani 1 1 d . . .
C2 C 0.4756(11) 0.0571(4) 0.4314(9) 0.109(4) Uani 1 1 d . . .
H2 H 0.5013 0.0330 0.3886 0.131 Uiso 1 1 calc R . .
C3 C 0.3725(12) 0.0497(4) 0.4927(10) 0.115(5) Uani 1 1 d . . .
H3 H 0.3263 0.0206 0.4914 0.137 Uiso 1 1 calc R . .
C4 C 0.3375(10) 0.0829(4) 0.5534(8) 0.078(3) Uani 1 1 d . . .
H4 H 0.2700 0.0767 0.5982 0.093 Uiso 1 1 calc R . .
C5 C 0.3964(12) 0.1253(5) 0.5522(8) 0.104(4) Uani 1 1 d . . .
H5 H 0.3661 0.1496 0.5929 0.125 Uiso 1 1 calc R . .
C6 C 0.5011(11) 0.1337(4) 0.4919(7) 0.092(4) Uani 1 1 d . . .
H6 H 0.5448 0.1633 0.4920 0.110 Uiso 1 1 calc R . .
C7 C 0.5873(7) 0.1353(3) 0.2530(6) 0.049(2) Uani 1 1 d . . .
C8 C 0.5499(9) 0.1822(3) 0.2592(7) 0.065(3) Uani 1 1 d . . .
H8 H 0.5697 0.1991 0.3172 0.078 Uiso 1 1 calc R . .
C9 C 0.4852(9) 0.2046(3) 0.1834(8) 0.071(3) Uani 1 1 d . . .
H9 H 0.4569 0.2362 0.1895 0.085 Uiso 1 1 calc R . .
C10 C 0.4614(9) 0.1803(4) 0.0973(7) 0.070(3) Uani 1 1 d . . .
H10 H 0.4222 0.1961 0.0429 0.084 Uiso 1 1 calc R . .
C11 C 0.4945(9) 0.1333(4) 0.0906(7) 0.071(3) Uani 1 1 d . . .
H11 H 0.4747 0.1165 0.0325 0.085 Uiso 1 1 calc R . .
C12 C 0.5574(8) 0.1108(3) 0.1695(7) 0.062(2) Uani 1 1 d . . .
H12 H 0.5795 0.0784 0.1655 0.075 Uiso 1 1 calc R . .
C13 C 0.9715(7) 0.0802(3) 0.2555(6) 0.047(2) Uani 1 1 d . . .
C14 C 1.0873(8) 0.0956(3) 0.3045(6) 0.059(2) Uani 1 1 d . . .
H14 H 1.1115 0.0830 0.3663 0.070 Uiso 1 1 calc R . .
C15 C 1.1674(8) 0.1292(3) 0.2632(7) 0.068(3) Uani 1 1 d . . .
H15 H 1.2474 0.1394 0.2961 0.081 Uiso 1 1 calc R . .
C16 C 1.1303(9) 0.1478(3) 0.1734(7) 0.061(2) Uani 1 1 d . . .
H16 H 1.1854 0.1710 0.1455 0.073 Uiso 1 1 calc R . .
C17 C 1.0158(10) 0.1335(3) 0.1244(7) 0.066(3) Uani 1 1 d . . .
H17 H 0.9914 0.1465 0.0630 0.079 Uiso 1 1 calc R . .
C18 C 0.9369(8) 0.1001(3) 0.1655(6) 0.052(2) Uani 1 1 d . . .
H18 H 0.8569 0.0902 0.1320 0.063 Uiso 1 1 calc R . .
C19 C 0.8375(8) -0.0069(3) 0.2157(5) 0.046(2) Uani 1 1 d . . .
C20 C 0.7094(8) -0.0255(3) 0.1952(6) 0.051(2) Uani 1 1 d . . .
H20 H 0.6363 -0.0153 0.2319 0.061 Uiso 1 1 calc R . .
C21 C 0.6876(9) -0.0577(3) 0.1240(6) 0.060(2) Uani 1 1 d . . .
H21 H 0.5993 -0.0685 0.1087 0.072 Uiso 1 1 calc R . .
C22 C 0.7943(9) -0.0747(3) 0.0739(7) 0.065(2) Uani 1 1 d . . .
H22 H 0.7797 -0.0979 0.0254 0.078 Uiso 1 1 calc R . .
C23 C 0.9214(9) -0.0580(3) 0.0940(6) 0.062(2) Uani 1 1 d . . .
H23 H 0.9944 -0.0698 0.0593 0.075 Uiso 1 1 calc R . .
C24 C 0.9439(8) -0.0243(3) 0.1640(6) 0.057(2) Uani 1 1 d . . .
H24 H 1.0321 -0.0128 0.1771 0.069 Uiso 1 1 calc R . .
C25 C 0.9395(8) 0.0158(3) 0.4131(6) 0.046(2) Uani 1 1 d . . .
C26 C 0.9210(8) 0.0396(3) 0.4998(6) 0.055(2) Uani 1 1 d . . .
H26 H 0.8663 0.0669 0.4998 0.066 Uiso 1 1 calc R . .
C27 C 0.9806(8) 0.0240(3) 0.5849(6) 0.057(2) Uani 1 1 d . . .
H27 H 0.9671 0.0408 0.6431 0.068 Uiso 1 1 calc R . .
B1 B 0.7444(9) 0.1620(3) 0.7956(7) 0.052(3) Uani 1 1 d . . .
C28 C 0.8268(8) 0.1901(3) 0.8818(6) 0.050(2) Uani 1 1 d . . .
C29 C 0.7607(9) 0.2062(3) 0.9642(6) 0.065(3) Uani 1 1 d . . .
H29 H 0.6684 0.1987 0.9684 0.079 Uiso 1 1 calc R . .
C30 C 0.8186(12) 0.2317(3) 1.0381(7) 0.078(3) Uani 1 1 d . . .
H30 H 0.7674 0.2413 1.0910 0.094 Uiso 1 1 calc R . .
C31 C 0.9513(13) 0.2432(4) 1.0350(8) 0.086(3) Uani 1 1 d . . .
H31 H 0.9926 0.2617 1.0849 0.103 Uiso 1 1 calc R . .
C32 C 1.0225(10) 0.2282(3) 0.9613(8) 0.075(3) Uani 1 1 d . . .
H32 H 1.1158 0.2348 0.9612 0.091 Uiso 1 1 calc R . .
C33 C 0.9627(9) 0.2029(3) 0.8842(6) 0.061(2) Uani 1 1 d . . .
H33 H 1.0159 0.1941 0.8318 0.073 Uiso 1 1 calc R . .
C34 C 0.5953(8) 0.1852(3) 0.7878(6) 0.053(2) Uani 1 1 d . . .
C35 C 0.4781(8) 0.1590(4) 0.7869(6) 0.067(3) Uani 1 1 d . . .
H35 H 0.4842 0.1257 0.7853 0.081 Uiso 1 1 calc R . .
C36 C 0.3502(9) 0.1799(4) 0.7884(7) 0.073(3) Uani 1 1 d . . .
H36 H 0.2726 0.1606 0.7894 0.087 Uiso 1 1 calc R . .
C37 C 0.3371(10) 0.2268(4) 0.7882(6) 0.072(3) Uani 1 1 d . . .
H37 H 0.2506 0.2406 0.7895 0.086 Uiso 1 1 calc R . .
C38 C 0.4493(10) 0.2548(4) 0.7861(6) 0.065(3) Uani 1 1 d . . .
H38 H 0.4412 0.2880 0.7836 0.078 Uiso 1 1 calc R . .
C39 C 0.5749(9) 0.2335(3) 0.7879(6) 0.061(2) Uani 1 1 d . . .
H39 H 0.6516 0.2532 0.7891 0.073 Uiso 1 1 calc R . .
C40 C 0.8240(8) 0.1676(3) 0.6940(6) 0.052(2) Uani 1 1 d . . .
C41 C 0.7789(8) 0.1942(3) 0.6148(6) 0.059(2) Uani 1 1 d . . .
H41 H 0.6940 0.2092 0.6169 0.071 Uiso 1 1 calc R . .
C42 C 0.8540(9) 0.1999(3) 0.5322(6) 0.065(3) Uani 1 1 d . . .
H42 H 0.8205 0.2190 0.4805 0.077 Uiso 1 1 calc R . .
C43 C 0.9736(9) 0.1784(3) 0.5258(7) 0.065(3) Uani 1 1 d . . .
H43 H 1.0240 0.1820 0.4695 0.079 Uiso 1 1 calc R . .
C44 C 1.0214(10) 0.1515(4) 0.6004(8) 0.077(3) Uani 1 1 d . . .
H44 H 1.1061 0.1365 0.5965 0.092 Uiso 1 1 calc R . .
C45 C 0.9477(9) 0.1457(3) 0.6820(7) 0.068(3) Uani 1 1 d . . .
H45 H 0.9827 0.1260 0.7322 0.081 Uiso 1 1 calc R . .
C46 C 0.7309(7) 0.1060(3) 0.8206(6) 0.047(2) Uani 1 1 d . . .
C47 C 0.7075(8) 0.0722(3) 0.7484(7) 0.064(3) Uani 1 1 d . . .
H47 H 0.7054 0.0821 0.6829 0.077 Uiso 1 1 calc R . .
C48 C 0.6872(9) 0.0246(3) 0.7680(8) 0.070(3) Uani 1 1 d . . .
H48 H 0.6722 0.0030 0.7165 0.084 Uiso 1 1 calc R . .
C49 C 0.6889(9) 0.0093(3) 0.8621(9) 0.072(3) Uani 1 1 d . . .
H49 H 0.6774 -0.0231 0.8755 0.086 Uiso 1 1 calc R . .
C50 C 0.7074(8) 0.0410(3) 0.9380(8) 0.068(3) Uani 1 1 d . . .
H50 H 0.7048 0.0309 1.0033 0.081 Uiso 1 1 calc R . .
C51 C 0.7298(7) 0.0882(3) 0.9157(7) 0.060(2) Uani 1 1 d . . .
H51 H 0.7452 0.1096 0.9676 0.071 Uiso 1 1 calc R . .
